data_7131309
loop_
_publ_author_name
'Hou, Leixin'
'Jing, Xu'
'Huang, Huilin'
'Duan, Chunying'

_publ_section_title
;
 Integrating a fluorinated photoactive chromophore into metal-organic
 frameworks for selective trifluoroethylation of styrenes.
;
_journal_issue 23
_journal_name_full 'Chemical communications (Cambridge, England)'
_journal_page_first 3407
_journal_page_last 3410
_journal_paper_doi 10.1039/d3cc00257h
_journal_volume 59
_journal_year 2023
_chemical_formula_moiety 'C66 H50 F4 N4 O10 Zn2'
_chemical_formula_sum 'C66 H50 F4 N4 O10 Zn2'
_chemical_formula_weight 1265.84
_space_group_crystal_system monoclinic
_space_group_IT_number 14
_space_group_name_Hall '-P 2ybc'
_space_group_name_H-M_alt 'P 1 21/c 1'
_atom_sites_solution_hydrogens geom
_atom_sites_solution_primary dual
_audit_creation_date 2022-06-27
_audit_creation_method
;
Olex2 1.2
(compiled 2018.05.29 svn.r3508 for OlexSys, GUI svn.r5506)
;
_audit_update_record
;
2022-06-27 deposited with the CCDC.	2023-02-20 downloaded from the CCDC.
;
_cell_angle_alpha 90
_cell_angle_beta 98.6440(10)
_cell_angle_gamma 90
_cell_formula_units_Z 2
_cell_length_a 21.6596(10)
_cell_length_b 10.1234(5)
_cell_length_c 15.4018(7)
_cell_measurement_reflns_used 9910
_cell_measurement_temperature 200(2)
_cell_measurement_theta_max 25.02
_cell_measurement_theta_min 2.23
_cell_volume 3338.8(3)
_computing_cell_refinement 'SAINT v8.34A (Bruker, 2013)'
_computing_data_reduction 'SAINT v8.34A (Bruker, 2013)'
_computing_molecular_graphics 'Olex2 (Dolomanov et al., 2009)'
_computing_publication_material 'Olex2 (Dolomanov et al., 2009)'
_computing_structure_refinement 'ShelXL (Sheldrick, 2015)'
_computing_structure_solution 'ShelXT (Sheldrick, 2015)'
_diffrn_ambient_temperature 200.0
_diffrn_measured_fraction_theta_full 0.834
_diffrn_measured_fraction_theta_max 0.850
_diffrn_measurement_device_type 'Bruker APEX-II CCD'
_diffrn_measurement_method '\f and \w scans'
_diffrn_radiation_type MoK\a
_diffrn_radiation_wavelength 0.71073
_diffrn_reflns_av_R_equivalents 0.0371
_diffrn_reflns_av_unetI/netI 0.0398
_diffrn_reflns_Laue_measured_fraction_full 0.834
_diffrn_reflns_Laue_measured_fraction_max 0.850
_diffrn_reflns_limit_h_max 21
_diffrn_reflns_limit_h_min -25
_diffrn_reflns_limit_k_max 12
_diffrn_reflns_limit_k_min -12
_diffrn_reflns_limit_l_max 18
_diffrn_reflns_limit_l_min -18
_diffrn_reflns_number 20576
_diffrn_reflns_point_group_measured_fraction_full 0.834
_diffrn_reflns_point_group_measured_fraction_max 0.850
_diffrn_reflns_theta_full 25.242
_diffrn_reflns_theta_max 25.062
_diffrn_reflns_theta_min 2.416
_diffrn_standards_number 0
_exptl_absorpt_coefficient_mu 0.786
_exptl_absorpt_correction_T_max 0.7452
_exptl_absorpt_correction_T_min 0.6965
_exptl_absorpt_correction_type none
_exptl_absorpt_process_details
;
SADABS-2014/3 (Bruker,2014/3) was used for absorption correction.
wR2(int) was 0.0928 before and 0.0496 after correction.
The Ratio of minimum to maximum transmission is 0.9346.
The \l/2 correction factor is 0.00150.
;
_exptl_crystal_colour yellow
_exptl_crystal_density_diffrn 1.259
_exptl_crystal_description block
_exptl_crystal_F_000 1300
_refine_diff_density_max 0.807
_refine_diff_density_min -0.295
_refine_diff_density_rms 0.054
_refine_ls_extinction_method none
_refine_ls_goodness_of_fit_ref 0.781
_refine_ls_hydrogen_treatment constr
_refine_ls_matrix_type full
_refine_ls_number_parameters 391
_refine_ls_number_reflns 5033
_refine_ls_number_restraints 111
_refine_ls_restrained_S_all 0.774
_refine_ls_R_factor_all 0.0577
_refine_ls_R_factor_gt 0.0407
_refine_ls_shift/su_max 0.002
_refine_ls_shift/su_mean 0.000
_refine_ls_structure_factor_coef Fsqd
_refine_ls_weighting_details
;
 w=1/[\s^2^(Fo^2^)+(0.1000P)^2^]
 where P=(Fo^2^+2Fc^2^)/3
;
_refine_ls_weighting_scheme calc
_refine_ls_wR_factor_gt 0.0986
_refine_ls_wR_factor_ref 0.1105
_reflns_Friedel_coverage 0.000
_reflns_number_gt 3839
_reflns_number_total 5033
_reflns_threshold_expression 'I > 2\s(I)'
_cod_data_source_file d3cc00257h2.cif
_cod_data_source_block 1
_cod_depositor_comments 'Adding full bibliography for 7131309.cif.'
_cod_database_code 7131309
_shelxl_version_number 2013-2
_shelx_space_group_comment
;
The symmetry employed for this shelxl refinement is uniquely defined
by the following loop, which should always be used as a source of
symmetry information in preference to the above space-group names.
They are only intended as comments.
;
_olex2_refinement_description
;
1. Fixed Uiso
 At 1.2 times of:
  All C(H) groups
 At 1.5 times of:
  All C(H,H,H) groups
2. Rigid bond restraints
 F1, C7
 with sigma for 1-2 distances of 0.02 and sigma for 1-3 distances of 0.02
 C2, C7
 with sigma for 1-2 distances of 0.02 and sigma for 1-3 distances of 0.02
 Zn1, O2
 with sigma for 1-2 distances of 0.02 and sigma for 1-3 distances of 0.02
 All non-hydrogen atoms
 with sigma for 1-2 distances of 0.02 and sigma for 1-3 distances of 0.01
 All non-hydrogen atoms
 with sigma for 1-2 distances of 0.02 and sigma for 1-3 distances of 0.01
 All non-hydrogen atoms
 with sigma for 1-2 distances of 0.02 and sigma for 1-3 distances of 0.01
3.a Aromatic/amide H refined with riding coordinates:
 C12(H12), C15(H15), C16(H16), C22(H22), C13(H13), C21(H21), C9(H9), C10(H10),
 C18(H18), C19(H19), C4(H4), C25(H25), C24(H24), C3(H3), C6(H6), C29(H29)
3.b Idealised Me refined as rotating group:
 C33(H33A,H33B,H33C), C32(H32A,H32B,H32C), C34(H34A,H34B,H34C)
;
_olex2_submission_special_instructions 'No special instructions were received'

loop_
_space_group_symop_operation_xyz
'x, y, z'
'-x, y+1/2, -z+1/2'
'-x, -y, -z'
'x, -y-1/2, z-1/2'

loop_
_atom_site_label
_atom_site_type_symbol
_atom_site_fract_x
_atom_site_fract_y
_atom_site_fract_z
_atom_site_U_iso_or_equiv
_atom_site_adp_type
_atom_site_occupancy
_atom_site_site_symmetry_order
_atom_site_calc_flag
_atom_site_refinement_flags_posn
_atom_site_refinement_flags_adp
_atom_site_refinement_flags_occupancy
_atom_site_disorder_assembly
_atom_site_disorder_group
Zn1 Zn -0.03875(2) 0.37413(3) 0.56044(2) 0.03030(13) Uani 1 1 d . U . . .
O3 O 0.03169(8) 0.59318(17) 0.56720(11) 0.0318(4) Uani 1 1 d . U . . .
O4 O 0.04750(9) 0.39465(19) 0.62390(13) 0.0410(5) Uani 1 1 d . U . . .
O5 O -0.05373(9) 0.18054(19) 0.54658(13) 0.0409(5) Uani 1 1 d . U . . .
N1 N 0.49638(9) 0.8252(2) 0.85606(14) 0.0300(5) Uani 1 1 d . U . . .
C14 C 0.49930(10) 0.9133(2) 0.92976(15) 0.0239(5) Uani 1 1 d . U . . .
O1 O 0.91492(11) 0.4141(3) 0.68575(19) 0.0669(7) Uani 1 1 d . U . . .
C12 C 0.54990(11) 0.7622(2) 0.73459(16) 0.0280(5) Uani 1 1 d . U . . .
H12 H 0.5118 0.7692 0.6953 0.034 Uiso 1 1 calc R . . . .
C8 C 0.66064(11) 0.7123(2) 0.75863(16) 0.0270(5) Uani 1 1 d . U . . .
O2 O 0.88380(11) 0.4881(2) 0.55515(16) 0.0610(6) Uani 1 1 d . U . . .
C15 C 0.53224(11) 1.0325(3) 0.93085(15) 0.0283(5) Uani 1 1 d . U . . .
H15 H 0.5540 1.0552 0.8838 0.034 Uiso 1 1 calc R . . . .
N2 N -0.06218(12) -0.0322(2) 0.57884(18) 0.0473(6) Uani 1 1 d . U . . .
C17 C 0.43740(11) 0.7756(2) 0.82014(15) 0.0259(5) Uani 1 1 d . U . . .
C11 C 0.55115(11) 0.7907(2) 0.82291(16) 0.0249(5) Uani 1 1 d . U . . .
C16 C 0.46757(11) 0.8830(2) 0.99804(16) 0.0298(5) Uani 1 1 d . U . . .
H16 H 0.4450 0.8024 0.9966 0.036 Uiso 1 1 calc R . . . .
C22 C 0.42814(12) 0.6423(2) 0.79633(17) 0.0308(5) Uani 1 1 d . U . . .
H22 H 0.4627 0.5835 0.8024 0.037 Uiso 1 1 calc R . . . .
C30 C 0.06594(11) 0.5092(2) 0.61098(16) 0.0277(5) Uani 1 1 d . U . . .
C13 C 0.60396(12) 0.7234(2) 0.70331(16) 0.0302(5) Uani 1 1 d . U . . .
H13 H 0.6022 0.7041 0.6426 0.036 Uiso 1 1 calc R . . . .
C26 C 0.13029(11) 0.5496(3) 0.65032(16) 0.0310(5) Uani 1 1 d . U . . .
C20 C 0.31670(11) 0.6792(2) 0.75425(17) 0.0301(5) Uani 1 1 d . U . . .
C5 C 0.71773(12) 0.6628(2) 0.72595(18) 0.0319(6) Uani 1 1 d . U . . .
C21 C 0.36911(12) 0.5962(3) 0.76408(18) 0.0346(6) Uani 1 1 d . U . . .
H21 H 0.3639 0.5058 0.7481 0.042 Uiso 1 1 calc R . . . .
C9 C 0.66166(12) 0.7455(3) 0.84628(17) 0.0340(6) Uani 1 1 d . U . . .
H9 H 0.7002 0.7419 0.8850 0.041 Uiso 1 1 calc R . . . .
C10 C 0.60892(13) 0.7832(3) 0.87863(17) 0.0348(6) Uani 1 1 d . U . . .
H10 H 0.6112 0.8044 0.9391 0.042 Uiso 1 1 calc R . . . .
C2 C 0.82386(12) 0.5516(3) 0.6648(2) 0.0402(6) Uani 1 1 d . U . . .
C23 C 0.25288(12) 0.6326(3) 0.71787(18) 0.0335(6) Uani 1 1 d . U . . .
C18 C 0.38533(13) 0.8576(3) 0.8104(2) 0.0398(7) Uani 1 1 d . U . . .
H18 H 0.3902 0.9480 0.8263 0.048 Uiso 1 1 calc R . . . .
C31 C -0.04356(13) 0.0891(3) 0.60221(19) 0.0382(6) Uani 1 1 d . U . . .
C19 C 0.32755(13) 0.8106(3) 0.7785(2) 0.0409(7) Uani 1 1 d . U . . .
H19 H 0.2932 0.8699 0.7725 0.049 Uiso 1 1 calc R . . . .
C4 C 0.76453(13) 0.5966(3) 0.78276(19) 0.0385(6) Uani 1 1 d . U . . .
H4 H 0.7606 0.5866 0.8430 0.046 Uiso 1 1 calc R . . . .
F2 F 0.15895(11) 0.3401(2) 0.7099(2) 0.1116(12) Uani 1 1 d . U . . .
F1 F 0.78314(14) 0.6415(3) 0.52685(17) 0.1054(10) Uani 1 1 d . U . . .
C28 C 0.17504(14) 0.4639(3) 0.6950(2) 0.0488(8) Uani 1 1 d . U . . .
C25 C 0.14964(13) 0.6798(3) 0.64328(18) 0.0380(6) Uani 1 1 d . U . . .
H25 H 0.1207 0.7428 0.6155 0.046 Uiso 1 1 calc R . . . .
C24 C 0.20907(14) 0.7198(3) 0.67516(19) 0.0406(7) Uani 1 1 d . U . . .
H24 H 0.2206 0.8092 0.6679 0.049 Uiso 1 1 calc R . . . .
C7 C 0.77870(15) 0.6214(3) 0.6102(2) 0.0494(8) Uani 1 1 d . U . . .
C3 C 0.81609(12) 0.5461(3) 0.75155(19) 0.0392(6) Uani 1 1 d . U . . .
H3 H 0.8478 0.5054 0.7921 0.047 Uiso 1 1 calc R . . . .
C1 C 0.87834(14) 0.4793(3) 0.6337(2) 0.0474(7) Uani 1 1 d . U . . .
C6 C 0.72631(14) 0.6755(3) 0.63994(19) 0.0444(7) Uani 1 1 d . U . . .
H6 H 0.6962 0.7217 0.6000 0.053 Uiso 1 1 calc R . . . .
C33 C -0.09413(18) -0.0592(3) 0.4911(3) 0.0640(9) Uani 1 1 d . U . . .
H33A H -0.1391 -0.0461 0.4894 0.096 Uiso 1 1 calc GR . . . .
H33B H -0.0861 -0.1507 0.4752 0.096 Uiso 1 1 calc GR . . . .
H33C H -0.0787 0.0009 0.4493 0.096 Uiso 1 1 calc GR . . . .
C29 C 0.23413(14) 0.5037(3) 0.7284(3) 0.0502(8) Uani 1 1 d . U . . .
H29 H 0.2626 0.4423 0.7592 0.060 Uiso 1 1 calc R . . . .
C32 C -0.01194(18) 0.1195(3) 0.6924(2) 0.0552(8) Uani 1 1 d . U . . .
H32A H 0.0257 0.1719 0.6890 0.083 Uiso 1 1 calc GR . . . .
H32B H -0.0002 0.0368 0.7237 0.083 Uiso 1 1 calc GR . . . .
H32C H -0.0404 0.1696 0.7238 0.083 Uiso 1 1 calc GR . . . .
C34 C -0.0532(2) -0.1473(3) 0.6373(3) 0.0808(13) Uani 1 1 d . U . . .
H34A H -0.0090 -0.1544 0.6626 0.121 Uiso 1 1 calc GR . . . .
H34B H -0.0661 -0.2275 0.6038 0.121 Uiso 1 1 calc GR . . . .
H34C H -0.0784 -0.1369 0.6846 0.121 Uiso 1 1 calc GR . . . .

loop_
_atom_site_aniso_label
_atom_site_aniso_U_11
_atom_site_aniso_U_22
_atom_site_aniso_U_33
_atom_site_aniso_U_23
_atom_site_aniso_U_13
_atom_site_aniso_U_12
Zn1 0.02183(18) 0.03392(19) 0.03572(19) 0.00083(12) 0.00619(12) 0.00056(11)
O3 0.0245(9) 0.0417(10) 0.0298(9) -0.0029(8) 0.0062(7) 0.0060(8)
O4 0.0268(10) 0.0447(11) 0.0511(12) 0.0039(9) 0.0042(8) -0.0090(8)
O5 0.0405(11) 0.0353(10) 0.0460(11) 0.0047(9) 0.0034(9) -0.0045(8)
N1 0.0181(10) 0.0382(11) 0.0344(11) -0.0174(9) 0.0061(8) 0.0002(9)
C14 0.0153(11) 0.0268(11) 0.0289(12) -0.0103(9) 0.0007(9) 0.0010(9)
O1 0.0375(13) 0.0755(16) 0.0876(18) -0.0122(14) 0.0086(12) 0.0220(12)
C12 0.0223(12) 0.0305(12) 0.0297(12) -0.0057(10) -0.0010(10) -0.0010(10)
C8 0.0228(13) 0.0209(11) 0.0385(13) -0.0041(10) 0.0082(10) -0.0003(9)
O2 0.0449(14) 0.0803(17) 0.0634(15) -0.0072(12) 0.0262(11) 0.0112(11)
C15 0.0253(13) 0.0341(13) 0.0270(12) -0.0056(10) 0.0094(10) -0.0035(10)
N2 0.0447(14) 0.0373(13) 0.0641(16) 0.0051(12) 0.0216(12) -0.0016(11)
C17 0.0216(12) 0.0302(12) 0.0259(12) -0.0097(10) 0.0031(9) -0.0015(9)
C11 0.0197(12) 0.0218(11) 0.0341(12) -0.0073(10) 0.0070(10) 0.0014(9)
C16 0.0229(13) 0.0292(13) 0.0384(13) -0.0112(11) 0.0082(10) -0.0039(10)
C22 0.0228(13) 0.0286(12) 0.0423(14) -0.0067(11) 0.0089(10) 0.0018(10)
C30 0.0223(12) 0.0313(13) 0.0306(12) -0.0036(10) 0.0079(10) -0.0010(10)
C13 0.0323(14) 0.0301(12) 0.0295(12) -0.0082(10) 0.0089(11) -0.0019(10)
C26 0.0215(13) 0.0384(14) 0.0333(13) -0.0022(11) 0.0044(10) 0.0042(10)
C20 0.0210(12) 0.0323(13) 0.0371(14) -0.0052(11) 0.0049(10) -0.0039(10)
C5 0.0273(13) 0.0281(12) 0.0417(14) -0.0074(11) 0.0101(11) 0.0011(10)
C21 0.0231(13) 0.0314(13) 0.0492(15) -0.0103(11) 0.0048(11) -0.0045(10)
C9 0.0219(13) 0.0416(14) 0.0376(14) -0.0081(11) 0.0020(11) 0.0041(11)
C10 0.0317(14) 0.0438(15) 0.0290(13) -0.0078(11) 0.0044(11) 0.0078(11)
C2 0.0242(14) 0.0472(16) 0.0504(16) -0.0138(13) 0.0097(12) -0.0010(12)
C23 0.0280(13) 0.0348(13) 0.0379(13) -0.0068(11) 0.0059(11) 0.0004(11)
C18 0.0313(15) 0.0276(13) 0.0568(17) -0.0123(12) -0.0055(13) -0.0001(11)
C31 0.0388(16) 0.0348(14) 0.0452(16) 0.0097(12) 0.0194(13) 0.0055(11)
C19 0.0259(14) 0.0407(15) 0.0531(17) -0.0120(13) -0.0038(12) 0.0051(12)
C4 0.0269(14) 0.0470(16) 0.0424(15) 0.0000(12) 0.0078(12) 0.0035(12)
F2 0.0491(13) 0.0561(13) 0.215(3) 0.0443(17) -0.0289(17) -0.0135(10)
F1 0.097(2) 0.158(3) 0.0675(15) 0.0152(15) 0.0335(14) 0.0529(18)
C28 0.0328(16) 0.0317(14) 0.081(2) 0.0072(14) 0.0041(15) -0.0043(12)
C25 0.0300(14) 0.0366(14) 0.0444(15) 0.0060(12) -0.0040(12) 0.0010(12)
C24 0.0360(16) 0.0308(13) 0.0511(17) 0.0017(12) -0.0065(13) -0.0076(11)
C7 0.0439(18) 0.069(2) 0.0396(15) -0.0078(15) 0.0212(13) 0.0004(15)
C3 0.0241(14) 0.0426(15) 0.0501(16) -0.0037(13) 0.0025(12) 0.0052(12)
C1 0.0327(17) 0.0578(19) 0.0531(19) -0.0152(15) 0.0107(14) -0.0064(14)
C6 0.0407(17) 0.0526(17) 0.0397(15) 0.0021(13) 0.0055(13) 0.0108(14)
C33 0.060(2) 0.0463(18) 0.089(3) -0.0111(18) 0.0210(19) -0.0051(16)
C29 0.0286(16) 0.0329(15) 0.086(2) 0.0027(15) -0.0001(15) 0.0016(11)
C32 0.068(2) 0.0466(18) 0.0497(18) 0.0122(14) 0.0043(16) -0.0004(15)
C34 0.129(4) 0.0352(17) 0.088(3) 0.0205(18) 0.047(3) 0.010(2)

loop_
_atom_type_symbol
_atom_type_description
_atom_type_scat_dispersion_real
_atom_type_scat_dispersion_imag
_atom_type_scat_source
C C 0.0033 0.0016 'International Tables Vol C Tables 4.2.6.8 and 6.1.1.4'
H H 0.0000 0.0000 'International Tables Vol C Tables 4.2.6.8 and 6.1.1.4'
F F 0.0171 0.0103 'International Tables Vol C Tables 4.2.6.8 and 6.1.1.4'
N N 0.0061 0.0033 'International Tables Vol C Tables 4.2.6.8 and 6.1.1.4'
O O 0.0106 0.0060 'International Tables Vol C Tables 4.2.6.8 and 6.1.1.4'
Zn Zn 0.2839 1.4301 'International Tables Vol C Tables 4.2.6.8 and 6.1.1.4'

loop_
_geom_angle_atom_site_label_1
_geom_angle_atom_site_label_2
_geom_angle_atom_site_label_3
_geom_angle
_geom_angle_site_symmetry_1
_geom_angle_site_symmetry_3
_geom_angle_publ_flag
O3 Zn1 O1 151.40(8) 3_566 1_455 ?
O3 Zn1 O2 92.92(9) 3_566 1_455 ?
O3 Zn1 C1 122.29(10) 3_566 1_455 ?
O4 Zn1 O3 104.98(8) . 3_566 ?
O4 Zn1 O5 106.36(8) . . ?
O4 Zn1 O1 93.69(8) . 1_455 ?
O4 Zn1 O2 132.23(9) . 1_455 ?
O4 Zn1 C1 114.84(9) . 1_455 ?
O5 Zn1 O3 95.26(8) . 3_566 ?
O5 Zn1 O1 100.09(9) . 1_455 ?
O5 Zn1 O2 115.78(9) . 1_455 ?
O5 Zn1 C1 110.56(9) . 1_455 ?
O1 Zn1 C1 29.24(10) 1_455 1_455 ?
O2 Zn1 O1 58.67(10) 1_455 1_455 ?
O2 Zn1 C1 29.44(10) 1_455 1_455 ?
C30 O3 Zn1 120.52(15) . 3_566 ?
C30 O4 Zn1 108.53(16) . . ?
C31 O5 Zn1 129.92(19) . . ?
C17 N1 C14 117.52(18) . . ?
C11 N1 C14 120.12(19) . . ?
C11 N1 C17 122.36(19) . . ?
C15 C14 N1 120.4(2) . . ?
C16 C14 N1 119.8(2) . . ?
C16 C14 C15 119.7(2) . . ?
C1 O1 Zn1 82.5(2) . 1_655 ?
C11 C12 H12 119.8 . . ?
C11 C12 C13 120.4(2) . . ?
C13 C12 H12 119.8 . . ?
C13 C8 C5 121.4(2) . . ?
C9 C8 C13 117.4(2) . . ?
C9 C8 C5 121.1(2) . . ?
C1 O2 Zn1 96.9(2) . 1_655 ?
C14 C15 H15 120.6 . . ?
C16 C15 C14 118.8(2) 3_677 . ?
C16 C15 H15 120.6 3_677 . ?
C31 N2 C33 120.7(3) . . ?
C31 N2 C34 124.2(3) . . ?
C33 N2 C34 115.1(3) . . ?
C22 C17 N1 122.1(2) . . ?
C18 C17 N1 120.2(2) . . ?
C18 C17 C22 117.6(2) . . ?
N1 C11 C10 120.9(2) . . ?
C12 C11 N1 121.0(2) . . ?
C12 C11 C10 118.1(2) . . ?
C14 C16 C15 121.5(2) . 3_677 ?
C14 C16 H16 119.2 . . ?
C15 C16 H16 119.2 3_677 . ?
C17 C22 H22 119.8 . . ?
C21 C22 C17 120.5(2) . . ?
C21 C22 H22 119.8 . . ?
O3 C30 C26 118.2(2) . . ?
O4 C30 O3 122.4(2) . . ?
O4 C30 C26 119.4(2) . . ?
C12 C13 C8 121.6(2) . . ?
C12 C13 H13 119.2 . . ?
C8 C13 H13 119.2 . . ?
C28 C26 C30 124.4(2) . . ?
C25 C26 C30 120.2(2) . . ?
C25 C26 C28 115.5(2) . . ?
C21 C20 C23 122.8(2) . . ?
C19 C20 C21 116.3(2) . . ?
C19 C20 C23 120.9(2) . . ?
C4 C5 C8 120.5(2) . . ?
C6 C5 C8 122.3(2) . . ?
C6 C5 C4 117.1(2) . . ?
C22 C21 C20 121.8(2) . . ?
C22 C21 H21 119.1 . . ?
C20 C21 H21 119.1 . . ?
C8 C9 H9 119.0 . . ?
C10 C9 C8 122.0(2) . . ?
C10 C9 H9 119.0 . . ?
C11 C10 H10 119.8 . . ?
C9 C10 C11 120.5(2) . . ?
C9 C10 H10 119.8 . . ?
C7 C2 C1 124.3(3) . . ?
C3 C2 C7 115.7(2) . . ?
C3 C2 C1 119.9(3) . . ?
C24 C23 C20 120.5(2) . . ?
C29 C23 C20 121.8(2) . . ?
C29 C23 C24 117.6(3) . . ?
C17 C18 H18 119.4 . . ?
C19 C18 C17 121.2(2) . . ?
C19 C18 H18 119.4 . . ?
O5 C31 N2 118.8(3) . . ?
O5 C31 C32 119.6(3) . . ?
N2 C31 C32 121.6(3) . . ?
C20 C19 H19 118.7 . . ?
C18 C19 C20 122.7(2) . . ?
C18 C19 H19 118.7 . . ?
C5 C4 H4 119.8 . . ?
C3 C4 C5 120.4(3) . . ?
C3 C4 H4 119.8 . . ?
F2 C28 C26 119.2(3) . . ?
F2 C28 C29 117.9(3) . . ?
C29 C28 C26 122.8(3) . . ?
C26 C25 H25 119.0 . . ?
C24 C25 C26 122.0(2) . . ?
C24 C25 H25 119.0 . . ?
C23 C24 H24 119.3 . . ?
C25 C24 C23 121.4(3) . . ?
C25 C24 H24 119.3 . . ?
C2 C7 C6 122.4(3) . . ?
F1 C7 C2 121.5(3) . . ?
F1 C7 C6 116.1(3) . . ?
C2 C3 C4 123.2(3) . . ?
C2 C3 H3 118.4 . . ?
C4 C3 H3 118.4 . . ?
O1 C1 Zn1 68.24(18) . 1_655 ?
O1 C1 O2 121.9(3) . . ?
O1 C1 C2 120.4(3) . . ?
O2 C1 Zn1 53.67(15) . 1_655 ?
O2 C1 C2 117.7(3) . . ?
C2 C1 Zn1 171.3(2) . 1_655 ?
C5 C6 C7 121.0(3) . . ?
C5 C6 H6 119.5 . . ?
C7 C6 H6 119.5 . . ?
N2 C33 H33A 109.5 . . ?
N2 C33 H33B 109.5 . . ?
N2 C33 H33C 109.5 . . ?
H33A C33 H33B 109.5 . . ?
H33A C33 H33C 109.5 . . ?
H33B C33 H33C 109.5 . . ?
C23 C29 H29 119.7 . . ?
C28 C29 C23 120.6(3) . . ?
C28 C29 H29 119.7 . . ?
C31 C32 H32A 109.5 . . ?
C31 C32 H32B 109.5 . . ?
C31 C32 H32C 109.5 . . ?
H32A C32 H32B 109.5 . . ?
H32A C32 H32C 109.5 . . ?
H32B C32 H32C 109.5 . . ?
N2 C34 H34A 109.5 . . ?
N2 C34 H34B 109.5 . . ?
N2 C34 H34C 109.5 . . ?
H34A C34 H34B 109.5 . . ?
H34A C34 H34C 109.5 . . ?
H34B C34 H34C 109.5 . . ?

loop_
_geom_bond_atom_site_label_1
_geom_bond_atom_site_label_2
_geom_bond_distance
_geom_bond_site_symmetry_2
_geom_bond_publ_flag
Zn1 O3 2.0218(17) 3_566 ?
Zn1 O4 1.9849(19) . ?
Zn1 O5 1.993(2) . ?
Zn1 O1 2.340(3) 1_455 ?
Zn1 O2 2.027(2) 1_455 ?
Zn1 C1 2.498(3) 1_455 ?
O3 Zn1 2.0219(17) 3_566 ?
O3 C30 1.256(3) . ?
O4 C30 1.252(3) . ?
O5 C31 1.258(3) . ?
N1 C14 1.438(3) . ?
N1 C17 1.406(3) . ?
N1 C11 1.404(3) . ?
C14 C15 1.401(3) . ?
C14 C16 1.375(4) . ?
O1 Zn1 2.340(3) 1_655 ?
O1 C1 1.231(4) . ?
C12 H12 0.9500 . ?
C12 C11 1.387(3) . ?
C12 C13 1.388(4) . ?
C8 C13 1.390(4) . ?
C8 C5 1.490(4) . ?
C8 C9 1.388(4) . ?
O2 Zn1 2.027(2) 1_655 ?
O2 C1 1.237(4) . ?
C15 H15 0.9500 . ?
C15 C16 1.389(3) 3_677 ?
N2 C31 1.326(4) . ?
N2 C33 1.449(5) . ?
N2 C34 1.468(4) . ?
C17 C22 1.404(3) . ?
C17 C18 1.390(4) . ?
C11 C10 1.409(4) . ?
C16 C15 1.389(3) 3_677 ?
C16 H16 0.9500 . ?
C22 H22 0.9500 . ?
C22 C21 1.382(4) . ?
C30 C26 1.491(3) . ?
C13 H13 0.9500 . ?
C26 C28 1.402(4) . ?
C26 C25 1.392(4) . ?
C20 C21 1.402(4) . ?
C20 C23 1.488(4) . ?
C20 C19 1.392(4) . ?
C5 C4 1.406(4) . ?
C5 C6 1.371(4) . ?
C21 H21 0.9500 . ?
C9 H9 0.9500 . ?
C9 C10 1.368(4) . ?
C10 H10 0.9500 . ?
C2 C7 1.384(5) . ?
C2 C3 1.373(4) . ?
C2 C1 1.525(4) . ?
C23 C24 1.387(4) . ?
C23 C29 1.384(4) . ?
C18 H18 0.9500 . ?
C18 C19 1.360(4) . ?
C31 C32 1.485(5) . ?
C19 H19 0.9500 . ?
C4 H4 0.9500 . ?
C4 C3 1.379(4) . ?
F2 C28 1.330(4) . ?
F1 C7 1.318(4) . ?
C28 C29 1.366(4) . ?
C25 H25 0.9500 . ?
C25 C24 1.368(4) . ?
C24 H24 0.9500 . ?
C7 C6 1.398(4) . ?
C3 H3 0.9500 . ?
C1 Zn1 2.498(3) 1_655 ?
C6 H6 0.9500 . ?
C33 H33A 0.9800 . ?
C33 H33B 0.9800 . ?
C33 H33C 0.9800 . ?
C29 H29 0.9500 . ?
C32 H32A 0.9800 . ?
C32 H32B 0.9800 . ?
C32 H32C 0.9800 . ?
C34 H34A 0.9800 . ?
C34 H34B 0.9800 . ?
C34 H34C 0.9800 . ?

loop_
_smtbx_masks_void_nr
_smtbx_masks_void_average_x
_smtbx_masks_void_average_y
_smtbx_masks_void_average_z
_smtbx_masks_void_volume
_smtbx_masks_void_count_electrons
_smtbx_masks_void_content
1 0.500 0.500 1.000 405.5 106.5 ?
2 0.500 1.000 0.500 405.5 106.5 ?
